data_7129881
loop_
_publ_author_name
'Shikita, So'
'Harada, Takunori'
'Yasuda, Takuma'

_publ_section_title
;
 Axially chiral 1,1&#x2019;-bicarbazolyls with near-ultraviolet circularly
 polarized luminescence
;
_journal_name_full 'Chemical Communications'
_journal_paper_doi 10.1039/D2CC00936F
_journal_year 2022
_chemical_formula_moiety 'C H Cl3, C60 H72 N2'
_chemical_formula_sum 'C61 H73 Cl3 N2'
_chemical_formula_weight 940.56
_chemical_name_common BiCz-1
_chemical_name_systematic BiCz-1
_space_group_crystal_system orthorhombic
_space_group_IT_number 61
_space_group_name_Hall '-P 2ac 2ab'
_space_group_name_H-M_alt 'P b c a'
_atom_sites_solution_hydrogens geom
_atom_sites_solution_primary dual
_audit_creation_date 2021-10-04
_audit_creation_method
;
Olex2 1.3-ac4
(compiled 2020.11.27 svn.r5f609507 for Rigaku Oxford Diffraction, GUI svn.r6214)
;
_audit_update_record
;
2022-02-12 deposited with the CCDC.	2022-03-21 downloaded from the CCDC.
;
_cell_angle_alpha 90
_cell_angle_beta 90
_cell_angle_gamma 90
_cell_formula_units_Z 8
_cell_length_a 24.6858(7)
_cell_length_b 14.8258(6)
_cell_length_c 30.0949(9)
_cell_measurement_reflns_used 17332
_cell_measurement_temperature 90
_cell_measurement_theta_max 76.1420
_cell_measurement_theta_min 2.8800
_cell_volume 11014.3(6)
_computing_cell_refinement 'CrysAlisPro 1.171.41.114a (Rigaku OD, 2021)'
_computing_data_collection 'CrysAlisPro 1.171.41.114a (Rigaku OD, 2021)'
_computing_data_reduction 'CrysAlisPro 1.171.41.114a (Rigaku OD, 2021)'
_computing_molecular_graphics 'Olex2 1.3-ac4 (Dolomanov et al., 2009)'
_computing_publication_material 'Olex2 1.3-ac4 (Dolomanov et al., 2009)'
_computing_structure_refinement 'SHELXL 2018/3 (Sheldrick, 2015)'
_computing_structure_solution 'SHELXT 2018/2 (Sheldrick, 2018)'
_diffrn_ambient_temperature 90
_diffrn_detector 'Hybrid Pixel Array Detector'
_diffrn_detector_area_resol_mean 10.0000
_diffrn_detector_type HyPix
_diffrn_measured_fraction_theta_full 0.988
_diffrn_measured_fraction_theta_max 0.937
_diffrn_measurement_details
;
List of Runs (angles in degrees, time in seconds):

  # Type    Start    End  Width  t~exp~   \w     \q     \k     \f   Frames
#--------------------------------------------------------------------------
  1  \w     29.00  59.00   0.50   30.00    --   46.17 -93.00-155.00   60
  2  \w   -104.00 -29.00   0.50   30.00    -- -102.00  93.00 -43.00  150
  3  \w    104.00 157.00   0.50   30.00    --  104.15  30.00 154.00  106
  4  \w     32.00  94.00   0.50   30.00    --  104.15-129.00 132.00  124
  5  \w   -102.00 -64.00   0.50   30.00    --  -46.17-140.00 -40.00   76
  6  \w    -18.00  28.00   0.50   30.00    --  -46.17  19.00  60.00   92
  7  \w   -114.00 -42.00   0.50   30.00    --  -46.17 -57.00 120.00  144
  8  \w     20.00  49.00   0.50   30.00    --   46.17-125.00 -30.00   58
  9  \w    -64.00 -38.00   0.50   30.00    -- -102.00  61.00  60.00   52
 10  \w    -70.00 -41.00   0.50   30.00    -- -102.00  61.00 -90.00   58
 11  \w    -69.00 -43.00   0.50   30.00    -- -102.00  61.00-180.00   52
 12  \w    -69.00 -44.00   0.50   30.00    -- -102.00  61.00  90.00   50
 13  \w     49.00  75.00   0.50   30.00    --  104.15 -61.00-150.00   52
 14  \w     39.00  72.00   0.50   30.00    --  104.15 -61.00  90.00   66
 15  \w     38.00  75.00   0.50   30.00    --  104.15 -61.00 -90.00   74
;
_diffrn_measurement_device 'four-circle diffractometer'
_diffrn_measurement_device_type 'XtaLAB Synergy R, DW system, HyPix'
_diffrn_measurement_method '\w scans'
_diffrn_orient_matrix_type 'CrysAlisPro convention (1999,Acta A55,543-557)'
_diffrn_orient_matrix_UB_11 -0.0065445000
_diffrn_orient_matrix_UB_12 -0.0166149000
_diffrn_orient_matrix_UB_13 0.0501972000
_diffrn_orient_matrix_UB_21 -0.0232370000
_diffrn_orient_matrix_UB_22 -0.0943830000
_diffrn_orient_matrix_UB_23 -0.0096934000
_diffrn_orient_matrix_UB_31 0.0575851000
_diffrn_orient_matrix_UB_32 -0.0401680000
_diffrn_orient_matrix_UB_33 0.0019933000
_diffrn_radiation_monochromator mirror
_diffrn_radiation_probe x-ray
_diffrn_radiation_type 'Cu K\a'
_diffrn_radiation_wavelength 1.54184
_diffrn_reflns_av_R_equivalents 0.0714
_diffrn_reflns_av_unetI/netI 0.0553
_diffrn_reflns_Laue_measured_fraction_full 0.988
_diffrn_reflns_Laue_measured_fraction_max 0.937
_diffrn_reflns_limit_h_max 30
_diffrn_reflns_limit_h_min -19
_diffrn_reflns_limit_k_max 14
_diffrn_reflns_limit_k_min -18
_diffrn_reflns_limit_l_max 37
_diffrn_reflns_limit_l_min -34
_diffrn_reflns_number 36489
_diffrn_reflns_point_group_measured_fraction_full 0.988
_diffrn_reflns_point_group_measured_fraction_max 0.937
_diffrn_reflns_theta_full 67.684
_diffrn_reflns_theta_max 76.160
_diffrn_reflns_theta_min 2.937
_diffrn_source 'Rotating-anode X-ray tube'
_diffrn_source_type 'Rigaku (Cu) X-ray Source'
_exptl_absorpt_coefficient_mu 1.787
_exptl_absorpt_correction_T_max 1.00000
_exptl_absorpt_correction_T_min 0.78838
_exptl_absorpt_correction_type multi-scan
_exptl_absorpt_process_details
;
CrysAlisPro 1.171.41.114a (Rigaku Oxford Diffraction, 2021)
Empirical absorption correction using spherical harmonics,
implemented in SCALE3 ABSPACK scaling algorithm.
;
_exptl_crystal_colour 'clear light colourless'
_exptl_crystal_colour_lustre clear
_exptl_crystal_colour_modifier light
_exptl_crystal_colour_primary colourless
_exptl_crystal_density_diffrn 1.134
_exptl_crystal_description block
_exptl_crystal_F_000 4032
_exptl_crystal_preparation Luminescent
_exptl_crystal_size_max 0.2
_exptl_crystal_size_mid 0.07
_exptl_crystal_size_min 0.045
_refine_diff_density_max 0.802
_refine_diff_density_min -0.734
_refine_diff_density_rms 0.095
_refine_ls_extinction_coef 0.00040(12)
_refine_ls_extinction_expression Fc^*^=kFc[1+0.001xFc^2^\l^3^/sin(2\q)]^-1/4^
_refine_ls_extinction_method 'SHELXL-2018/3 (Sheldrick 2018)'
_refine_ls_goodness_of_fit_ref 1.214
_refine_ls_hydrogen_treatment constr
_refine_ls_matrix_type full
_refine_ls_number_parameters 614
_refine_ls_number_reflns 10803
_refine_ls_number_restraints 0
_refine_ls_restrained_S_all 1.214
_refine_ls_R_factor_all 0.1055
_refine_ls_R_factor_gt 0.0886
_refine_ls_shift/su_max 0.001
_refine_ls_shift/su_mean 0.000
_refine_ls_structure_factor_coef Fsqd
_refine_ls_weighting_details 'w=1/[\s^2^(Fo^2^)+(0.2000P)^2^] where P=(Fo^2^+2Fc^2^)/3'
_refine_ls_weighting_scheme calc
_refine_ls_wR_factor_gt 0.2845
_refine_ls_wR_factor_ref 0.2999
_reflns_Friedel_coverage 0.000
_reflns_number_gt 8278
_reflns_number_total 10803
_reflns_threshold_expression 'I > 2\s(I)'
_cod_data_source_file d2cc00936f2.cif
_cod_data_source_block BiCz-1
_cod_database_code 7129881
_shelx_shelxl_version_number 2018/3
_chemical_oxdiff_usercomment 'third times'
_shelx_space_group_comment
;
The symmetry employed for this shelxl refinement is uniquely defined
by the following loop, which should always be used as a source of
symmetry information in preference to the above space-group names.
They are only intended as comments.
;
_shelx_estimated_absorpt_t_max 0.924
_shelx_estimated_absorpt_t_min 0.716
_reflns_odcompleteness_completeness 98.54
_reflns_odcompleteness_iscentric 1
_reflns_odcompleteness_theta 66.97
_olex2_refinement_description
;
1. Fixed Uiso
 At 1.2 times of:
  All C(H) groups
 At 1.5 times of:
  All C(H,H,H) groups
2.a Ternary CH refined with riding coordinates:
 C66(H66)
2.b Aromatic/amide H refined with riding coordinates:
 C26(H26), C9(H9), C24(H24), C44(H44), C18(H18), C31(H31), C45(H45), C17(H17),
 C6(H6), C14(H14), C41(H41), C7(H7), C15(H15), C29(H29), C42(H42), C38(H38),
 C36(H36), C35(H35)
2.c Idealised Me refined as rotating group:
 C20(H20A,H20B,H20C), C55(H55A,H55B,H55C), C56(H56A,H56B,H56C), C21(H21A,H21B,
 H21C), C57(H57A,H57B,H57C), C22(H22A,H22B,H22C), C59(H59A,H59B,H59C), C51(H51A,
 H51B,H51C), C60(H60A,H60B,H60C), C61(H61A,H61B,H61C), C47(H47A,H47B,H47C),
 C52(H52A,H52B,H52C), C48(H48A,H48B,H48C), C63(H63A,H63B,H63C), C49(H49A,H49B,
 H49C), C64(H64A,H64B,H64C), C53(H53A,H53B,H53C), C65(H65A,H65B,H65C)
;
_olex2_submission_special_instructions 'No special instructions were received'
_oxdiff_exptl_absorpt_empirical_details
;
Empirical correction (ABSPACK) includes:
- Absorption correction using spherical harmonics
- Frame scaling
;
_oxdiff_exptl_absorpt_empirical_full_max 1.600
_oxdiff_exptl_absorpt_empirical_full_min 0.701

loop_
_space_group_symop_operation_xyz
'x, y, z'
'-x+1/2, -y, z+1/2'
'-x, y+1/2, -z+1/2'
'x+1/2, -y+1/2, -z'
'-x, -y, -z'
'x-1/2, y, -z-1/2'
'x, -y-1/2, z-1/2'
'-x-1/2, y-1/2, z'

loop_
_atom_site_label
_atom_site_type_symbol
_atom_site_fract_x
_atom_site_fract_y
_atom_site_fract_z
_atom_site_U_iso_or_equiv
_atom_site_adp_type
_atom_site_occupancy
_atom_site_site_symmetry_order
_atom_site_calc_flag
_atom_site_refinement_flags_posn
_atom_site_refinement_flags_adp
_atom_site_refinement_flags_occupancy
_atom_site_disorder_assembly
_atom_site_disorder_group
Cl1 Cl 0.87090(5) 0.70912(10) 0.52442(4) 0.0662(4) Uani 1 1 d . . . . .
Cl3 Cl 0.95897(5) 0.66269(9) 0.58266(5) 0.0714(4) Uani 1 1 d . . . . .
Cl2 Cl 0.95954(6) 0.83604(10) 0.53683(4) 0.0774(4) Uani 1 1 d . . . . .
N33 N 0.69386(9) 0.63315(17) 0.60405(8) 0.0219(5) Uani 1 1 d . . . . .
N4 N 0.73996(9) 0.83167(17) 0.63759(7) 0.0216(5) Uani 1 1 d . . . . .
C13 C 0.71019(11) 0.85284(19) 0.59804(9) 0.0217(6) Uani 1 1 d . . . . .
C28 C 0.60884(11) 0.6645(2) 0.57789(9) 0.0231(6) Uani 1 1 d . . . . .
C40 C 0.73708(11) 0.6142(2) 0.63419(9) 0.0228(6) Uani 1 1 d . . . . .
C26 C 0.74623(12) 0.7811(2) 0.75486(9) 0.0251(6) Uani 1 1 d . . . . .
H26 H 0.772483 0.788827 0.777626 0.030 Uiso 1 1 calc R U . . .
C10 C 0.80497(11) 0.84770(19) 0.69075(9) 0.0215(6) Uani 1 1 d . . . . .
C9 C 0.85622(11) 0.8722(2) 0.70706(9) 0.0231(6) Uani 1 1 d . . . . .
H9 H 0.864759 0.862656 0.737480 0.028 Uiso 1 1 calc R U . . .
C11 C 0.75748(11) 0.8092(2) 0.71120(9) 0.0215(6) Uani 1 1 d . . . . .
C24 C 0.65949(11) 0.7290(2) 0.72953(9) 0.0239(6) Uani 1 1 d . . . . .
H24 H 0.625815 0.701077 0.736165 0.029 Uiso 1 1 calc R U . . .
C25 C 0.69654(11) 0.7420(2) 0.76447(9) 0.0240(6) Uani 1 1 d . . . . .
C44 C 0.76889(12) 0.5559(2) 0.70404(10) 0.0252(6) Uani 1 1 d . . . . .
H44 H 0.761391 0.526298 0.731355 0.030 Uiso 1 1 calc R U . . .
C12 C 0.71871(11) 0.7991(2) 0.67751(9) 0.0219(6) Uani 1 1 d . . . . .
C39 C 0.63752(11) 0.6125(2) 0.54440(9) 0.0248(6) Uani 1 1 d . . . . .
C18 C 0.66504(11) 0.9067(2) 0.60003(9) 0.0242(6) Uani 1 1 d . . . . .
H18 H 0.654219 0.931686 0.627703 0.029 Uiso 1 1 calc R U . . .
C31 C 0.57810(11) 0.7655(2) 0.65018(9) 0.0232(6) Uani 1 1 d . . . . .
H31 H 0.566676 0.798899 0.675432 0.028 Uiso 1 1 calc R U . . .
C5 C 0.79272(11) 0.8611(2) 0.64568(9) 0.0223(6) Uani 1 1 d . . . . .
C34 C 0.68953(11) 0.5960(2) 0.56132(9) 0.0232(6) Uani 1 1 d . . . . .
C45 C 0.72678(11) 0.5713(2) 0.67441(9) 0.0242(6) Uani 1 1 d . . . . .
H45 H 0.691024 0.552641 0.681598 0.029 Uiso 1 1 calc R U . . .
C27 C 0.64494(11) 0.6767(2) 0.61379(9) 0.0220(6) Uani 1 1 d . . . . .
C17 C 0.63499(11) 0.9251(2) 0.56213(9) 0.0235(6) Uani 1 1 d . . . . .
H17 H 0.603806 0.962385 0.564230 0.028 Uiso 1 1 calc R U . . .
C23 C 0.66938(11) 0.7548(2) 0.68569(9) 0.0217(6) Uani 1 1 d . . . . .
C8 C 0.89453(11) 0.9103(2) 0.67881(10) 0.0241(6) Uani 1 1 d . . . . .
C32 C 0.63057(11) 0.73130(19) 0.65010(9) 0.0216(6) Uani 1 1 d . . . . .
C6 C 0.82996(11) 0.8997(2) 0.61661(9) 0.0236(6) Uani 1 1 d . . . . .
H6 H 0.821481 0.908930 0.586158 0.028 Uiso 1 1 calc R U . . .
C14 C 0.72713(11) 0.8186(2) 0.55698(9) 0.0234(6) Uani 1 1 d . . . . .
H14 H 0.758951 0.782783 0.554964 0.028 Uiso 1 1 calc R U . . .
C30 C 0.54107(11) 0.7538(2) 0.61547(10) 0.0254(6) Uani 1 1 d . . . . .
C41 C 0.78962(11) 0.6383(2) 0.62351(10) 0.0250(6) Uani 1 1 d . . . . .
H41 H 0.797164 0.665314 0.595568 0.030 Uiso 1 1 calc R U . . .
C7 C 0.88021(11) 0.9244(2) 0.63400(10) 0.0248(6) Uani 1 1 d . . . . .
H7 H 0.905892 0.952004 0.614800 0.030 Uiso 1 1 calc R U . . .
C43 C 0.82191(12) 0.5827(2) 0.69484(10) 0.0268(6) Uani 1 1 d . . . . .
C15 C 0.69686(12) 0.8375(2) 0.51928(9) 0.0248(6) Uani 1 1 d . . . . .
H15 H 0.708647 0.814220 0.491509 0.030 Uiso 1 1 calc R U . . .
C29 C 0.55748(12) 0.7034(2) 0.57868(10) 0.0261(6) Uani 1 1 d . . . . .
H29 H 0.533648 0.695657 0.554188 0.031 Uiso 1 1 calc R U . . .
C42 C 0.83155(11) 0.6230(2) 0.65362(10) 0.0281(6) Uani 1 1 d . . . . .
H42 H 0.867402 0.640363 0.645957 0.034 Uiso 1 1 calc R U . . .
C38 C 0.62294(12) 0.5793(2) 0.50277(10) 0.0272(6) Uani 1 1 d . . . . .
H38 H 0.587560 0.589987 0.491529 0.033 Uiso 1 1 calc R U . . .
C36 C 0.71188(13) 0.5158(2) 0.49573(10) 0.0298(7) Uani 1 1 d . . . . .
H36 H 0.737422 0.482603 0.478678 0.036 Uiso 1 1 calc R U . . .
C16 C 0.65008(12) 0.8892(2) 0.52056(9) 0.0245(6) Uani 1 1 d . . . . .
C37 C 0.66020(13) 0.5303(2) 0.47755(10) 0.0292(7) Uani 1 1 d . . . . .
C54 C 0.48523(11) 0.7980(2) 0.61861(10) 0.0290(7) Uani 1 1 d . . . . .
C35 C 0.72769(12) 0.5470(2) 0.53715(9) 0.0263(6) Uani 1 1 d . . . . .
H35 H 0.762913 0.535608 0.548549 0.032 Uiso 1 1 calc R U . . .
C19 C 0.61670(12) 0.9046(2) 0.47851(9) 0.0281(7) Uani 1 1 d . . . . .
C62 C 0.95142(12) 0.9365(2) 0.69444(10) 0.0298(7) Uani 1 1 d . . . . .
C58 C 0.68115(12) 0.7078(2) 0.81107(10) 0.0310(7) Uani 1 1 d . . . . .
C46 C 0.86730(12) 0.5667(2) 0.72886(10) 0.0302(7) Uani 1 1 d . . . . .
C20 C 0.56516(13) 0.9587(3) 0.48715(11) 0.0345(7) Uani 1 1 d . . . . .
H20A H 0.542520 0.926571 0.508720 0.052 Uiso 1 1 calc R U . . .
H20B H 0.545130 0.966018 0.459268 0.052 Uiso 1 1 calc R U . . .
H20C H 0.574744 1.018131 0.498999 0.052 Uiso 1 1 calc R U . . .
C55 C 0.49095(13) 0.8988(2) 0.63017(12) 0.0344(7) Uani 1 1 d . . . . .
H55A H 0.506859 0.905007 0.659851 0.052 Uiso 1 1 calc R U . . .
H55B H 0.455153 0.927379 0.629727 0.052 Uiso 1 1 calc R U . . .
H55C H 0.514479 0.928176 0.608291 0.052 Uiso 1 1 calc R U . . .
C56 C 0.45341(13) 0.7910(3) 0.57499(11) 0.0373(8) Uani 1 1 d . . . . .
H56A H 0.474195 0.819286 0.550998 0.056 Uiso 1 1 calc R U . . .
H56B H 0.418525 0.821851 0.578217 0.056 Uiso 1 1 calc R U . . .
H56C H 0.447178 0.727332 0.567866 0.056 Uiso 1 1 calc R U . . .
C50 C 0.64779(15) 0.4934(3) 0.43102(10) 0.0379(8) Uani 1 1 d . . . . .
C21 C 0.60099(14) 0.8130(3) 0.45872(12) 0.0381(8) Uani 1 1 d . . . . .
H21A H 0.633800 0.777626 0.453002 0.057 Uiso 1 1 calc R U . . .
H21B H 0.581373 0.822320 0.430785 0.057 Uiso 1 1 calc R U . . .
H21C H 0.577770 0.780473 0.479714 0.057 Uiso 1 1 calc R U . . .
C57 C 0.45253(12) 0.7501(3) 0.65514(11) 0.0367(8) Uani 1 1 d . . . . .
H57A H 0.447187 0.686791 0.646935 0.055 Uiso 1 1 calc R U . . .
H57B H 0.417231 0.779624 0.658443 0.055 Uiso 1 1 calc R U . . .
H57C H 0.472337 0.753464 0.683311 0.055 Uiso 1 1 calc R U . . .
C22 C 0.65074(14) 0.9570(3) 0.44395(11) 0.0389(8) Uani 1 1 d . . . . .
H22A H 0.660542 1.016108 0.456054 0.058 Uiso 1 1 calc R U . . .
H22B H 0.629517 0.965040 0.416720 0.058 Uiso 1 1 calc R U . . .
H22C H 0.683744 0.922892 0.437167 0.058 Uiso 1 1 calc R U . . .
C59 C 0.72548(14) 0.7284(3) 0.84538(10) 0.0372(8) Uani 1 1 d . . . . .
H59A H 0.758927 0.697058 0.837011 0.056 Uiso 1 1 calc R U . . .
H59B H 0.713717 0.707644 0.874764 0.056 Uiso 1 1 calc R U . . .
H59C H 0.732100 0.793505 0.846283 0.056 Uiso 1 1 calc R U . . .
C51 C 0.65987(15) 0.3927(3) 0.42894(12) 0.0425(9) Uani 1 1 d . . . . .
H51A H 0.698484 0.382518 0.434630 0.064 Uiso 1 1 calc R U . . .
H51B H 0.650558 0.369595 0.399392 0.064 Uiso 1 1 calc R U . . .
H51C H 0.638345 0.361096 0.451448 0.064 Uiso 1 1 calc R U . . .
C60 C 0.67322(18) 0.6051(3) 0.80957(12) 0.0462(9) Uani 1 1 d . . . . .
H60A H 0.645646 0.590120 0.787332 0.069 Uiso 1 1 calc R U . . .
H60B H 0.661430 0.583634 0.838809 0.069 Uiso 1 1 calc R U . . .
H60C H 0.707518 0.576001 0.801601 0.069 Uiso 1 1 calc R U . . .
C61 C 0.62851(14) 0.7542(3) 0.82577(11) 0.0448(9) Uani 1 1 d . . . . .
H61A H 0.633822 0.819669 0.826064 0.067 Uiso 1 1 calc R U . . .
H61B H 0.618726 0.733572 0.855651 0.067 Uiso 1 1 calc R U . . .
H61C H 0.599380 0.738871 0.804965 0.067 Uiso 1 1 calc R U . . .
C47 C 0.87468(15) 0.4668(3) 0.73618(14) 0.0438(9) Uani 1 1 d . . . . .
H47A H 0.841222 0.441174 0.748341 0.066 Uiso 1 1 calc R U . . .
H47B H 0.904466 0.456780 0.757139 0.066 Uiso 1 1 calc R U . . .
H47C H 0.883150 0.437521 0.707824 0.066 Uiso 1 1 calc R U . . .
C52 C 0.58869(18) 0.5080(4) 0.41800(14) 0.0619(14) Uani 1 1 d . . . . .
H52A H 0.565194 0.474405 0.438371 0.093 Uiso 1 1 calc R U . . .
H52B H 0.582911 0.486506 0.387568 0.093 Uiso 1 1 calc R U . . .
H52C H 0.580021 0.572402 0.419685 0.093 Uiso 1 1 calc R U . . .
C48 C 0.92233(14) 0.6062(3) 0.71279(15) 0.0505(10) Uani 1 1 d . . . . .
H48A H 0.931678 0.580207 0.683855 0.076 Uiso 1 1 calc R U . . .
H48B H 0.950688 0.591491 0.734389 0.076 Uiso 1 1 calc R U . . .
H48C H 0.919266 0.671894 0.710007 0.076 Uiso 1 1 calc R U . . .
C63 C 0.96218(15) 1.0354(3) 0.68487(15) 0.0501(10) Uani 1 1 d . . . . .
H63A H 0.958092 1.046710 0.652967 0.075 Uiso 1 1 calc R U . . .
H63B H 0.999123 1.050726 0.694089 0.075 Uiso 1 1 calc R U . . .
H63C H 0.936267 1.072602 0.701387 0.075 Uiso 1 1 calc R U . . .
C49 C 0.85343(17) 0.6144(3) 0.77288(13) 0.0519(10) Uani 1 1 d . . . . .
H49A H 0.847586 0.678800 0.767328 0.078 Uiso 1 1 calc R U . . .
H49B H 0.883448 0.606799 0.793865 0.078 Uiso 1 1 calc R U . . .
H49C H 0.820442 0.587952 0.785465 0.078 Uiso 1 1 calc R U . . .
C64 C 0.95994(15) 0.9175(4) 0.74366(13) 0.0525(11) Uani 1 1 d . . . . .
H64A H 0.935101 0.954772 0.761206 0.079 Uiso 1 1 calc R U . . .
H64B H 0.997400 0.931827 0.751795 0.079 Uiso 1 1 calc R U . . .
H64C H 0.952798 0.853613 0.749651 0.079 Uiso 1 1 calc R U . . .
C53 C 0.6844(2) 0.5416(3) 0.39715(13) 0.0609(12) Uani 1 1 d . . . . .
H53A H 0.679200 0.606998 0.399596 0.091 Uiso 1 1 calc R U . . .
H53B H 0.674862 0.521925 0.367059 0.091 Uiso 1 1 calc R U . . .
H53C H 0.722329 0.526743 0.403200 0.091 Uiso 1 1 calc R U . . .
C65 C 0.99271(14) 0.8782(4) 0.66844(15) 0.0522(11) Uani 1 1 d . . . . .
H65A H 0.988096 0.814680 0.676597 0.078 Uiso 1 1 calc R U . . .
H65B H 1.029587 0.897603 0.675807 0.078 Uiso 1 1 calc R U . . .
H65C H 0.986586 0.885455 0.636466 0.078 Uiso 1 1 calc R U . . .
C66 C 0.9192(2) 0.7516(3) 0.56215(15) 0.0608(12) Uani 1 1 d . . . . .
H66 H 0.899402 0.779501 0.587694 0.073 Uiso 1 1 calc R U . . .

loop_
_atom_site_aniso_label
_atom_site_aniso_U_11
_atom_site_aniso_U_22
_atom_site_aniso_U_33
_atom_site_aniso_U_23
_atom_site_aniso_U_13
_atom_site_aniso_U_12
Cl1 0.0565(6) 0.0885(9) 0.0536(7) 0.0026(6) 0.0222(5) 0.0013(6)
Cl3 0.0459(6) 0.0770(9) 0.0914(10) -0.0017(7) 0.0169(6) 0.0101(5)
Cl2 0.1027(10) 0.0732(8) 0.0562(7) -0.0118(6) 0.0315(7) -0.0222(7)
N33 0.0197(11) 0.0291(12) 0.0169(11) 0.0013(9) -0.0032(9) 0.0013(10)
N4 0.0190(11) 0.0320(13) 0.0137(10) 0.0022(9) -0.0031(9) -0.0030(9)
C13 0.0249(13) 0.0255(14) 0.0147(12) 0.0027(11) -0.0034(10) -0.0049(11)
C28 0.0227(13) 0.0299(14) 0.0168(13) 0.0007(11) -0.0056(10) -0.0046(11)
C40 0.0186(12) 0.0283(14) 0.0214(13) -0.0029(11) -0.0057(10) 0.0009(11)
C26 0.0240(13) 0.0333(15) 0.0180(13) -0.0024(11) -0.0032(11) 0.0033(12)
C10 0.0214(13) 0.0266(14) 0.0166(13) -0.0015(11) -0.0048(10) -0.0005(11)
C9 0.0193(12) 0.0299(14) 0.0202(13) 0.0009(11) -0.0026(10) -0.0010(11)
C11 0.0211(13) 0.0265(14) 0.0168(13) -0.0012(11) -0.0037(10) 0.0011(11)
C24 0.0215(12) 0.0307(15) 0.0196(13) 0.0015(11) -0.0007(11) -0.0015(11)
C25 0.0250(13) 0.0310(15) 0.0161(12) 0.0015(11) -0.0006(11) 0.0023(12)
C44 0.0288(14) 0.0276(14) 0.0192(13) 0.0017(11) -0.0052(11) 0.0027(12)
C12 0.0216(13) 0.0273(14) 0.0167(12) 0.0007(11) -0.0008(10) 0.0029(11)
C39 0.0235(13) 0.0319(15) 0.0192(13) 0.0021(12) -0.0025(11) -0.0008(12)
C18 0.0241(13) 0.0329(15) 0.0158(12) -0.0007(11) -0.0005(10) -0.0027(12)
C31 0.0212(13) 0.0289(14) 0.0195(13) 0.0010(11) -0.0006(10) -0.0006(11)
C5 0.0195(12) 0.0276(14) 0.0199(13) 0.0027(11) -0.0034(10) -0.0014(11)
C34 0.0247(13) 0.0283(14) 0.0167(12) 0.0019(11) -0.0031(10) -0.0003(11)
C45 0.0234(13) 0.0284(14) 0.0209(13) -0.0013(11) -0.0026(11) -0.0008(12)
C27 0.0191(12) 0.0275(14) 0.0195(13) 0.0026(11) -0.0023(10) -0.0037(11)
C17 0.0205(12) 0.0307(15) 0.0194(13) 0.0012(11) -0.0004(10) 0.0026(11)
C23 0.0181(12) 0.0284(14) 0.0186(13) -0.0024(11) -0.0021(10) 0.0004(11)
C8 0.0206(13) 0.0297(14) 0.0220(14) 0.0002(11) -0.0025(11) 0.0024(11)
C32 0.0202(12) 0.0265(14) 0.0180(13) 0.0026(11) -0.0020(10) -0.0028(11)
C6 0.0212(13) 0.0313(15) 0.0182(13) 0.0014(11) 0.0011(10) 0.0018(11)
C14 0.0199(12) 0.0318(15) 0.0186(13) 0.0026(11) -0.0011(10) -0.0013(11)
C30 0.0193(13) 0.0341(16) 0.0228(14) 0.0026(12) -0.0018(11) -0.0015(12)
C41 0.0222(13) 0.0323(15) 0.0204(13) 0.0022(12) -0.0005(11) -0.0006(12)
C7 0.0202(12) 0.0287(14) 0.0253(14) 0.0029(12) 0.0012(11) -0.0003(11)
C43 0.0261(14) 0.0302(15) 0.0240(14) -0.0038(12) -0.0056(12) 0.0046(12)
C15 0.0248(13) 0.0320(15) 0.0177(13) 0.0004(11) 0.0001(11) 0.0005(12)
C29 0.0233(13) 0.0338(16) 0.0212(13) 0.0002(12) -0.0038(11) -0.0052(12)
C42 0.0202(13) 0.0385(17) 0.0255(14) -0.0053(13) -0.0033(11) 0.0010(12)
C38 0.0284(14) 0.0329(15) 0.0204(14) -0.0004(12) -0.0062(11) 0.0017(12)
C36 0.0332(15) 0.0375(17) 0.0186(14) -0.0010(12) 0.0003(12) 0.0060(13)
C16 0.0247(13) 0.0313(15) 0.0176(13) 0.0037(11) -0.0027(11) -0.0022(12)
C37 0.0343(15) 0.0336(16) 0.0198(14) 0.0003(12) -0.0035(12) 0.0042(13)
C54 0.0184(13) 0.0419(18) 0.0267(15) -0.0031(13) -0.0010(11) 0.0016(13)
C35 0.0262(13) 0.0350(16) 0.0179(13) 0.0048(12) -0.0009(11) 0.0022(12)
C19 0.0244(13) 0.0419(18) 0.0180(13) 0.0013(12) -0.0046(11) 0.0024(13)
C62 0.0213(13) 0.0395(18) 0.0286(16) 0.0047(13) -0.0040(11) -0.0041(13)
C58 0.0293(15) 0.0469(19) 0.0167(13) 0.0037(13) 0.0013(11) -0.0009(14)
C46 0.0268(14) 0.0361(17) 0.0276(15) -0.0013(13) -0.0076(12) 0.0039(13)
C20 0.0316(15) 0.0460(19) 0.0260(15) 0.0003(14) -0.0046(12) 0.0080(15)
C55 0.0270(14) 0.0405(18) 0.0358(17) -0.0017(14) -0.0035(13) 0.0067(13)
C56 0.0224(14) 0.057(2) 0.0324(17) -0.0023(16) -0.0049(12) 0.0073(15)
C50 0.0433(18) 0.050(2) 0.0205(15) -0.0068(14) -0.0055(13) 0.0033(16)
C21 0.0365(17) 0.049(2) 0.0290(16) -0.0089(15) -0.0119(14) 0.0061(15)
C57 0.0242(14) 0.053(2) 0.0333(17) 0.0011(16) 0.0033(13) -0.0012(14)
C22 0.0355(16) 0.062(2) 0.0196(15) 0.0102(15) -0.0026(13) 0.0044(16)
C59 0.0372(16) 0.058(2) 0.0162(13) 0.0057(14) -0.0018(12) 0.0013(16)
C51 0.0431(19) 0.047(2) 0.0376(19) -0.0183(16) -0.0058(15) -0.0001(17)
C60 0.063(2) 0.050(2) 0.0254(16) 0.0140(16) 0.0034(16) -0.0074(19)
C61 0.0333(17) 0.078(3) 0.0231(15) 0.0013(17) 0.0045(13) 0.0022(18)
C47 0.0414(18) 0.0380(19) 0.052(2) 0.0031(17) -0.0195(17) 0.0072(15)
C52 0.057(2) 0.087(3) 0.042(2) -0.034(2) -0.0270(19) 0.030(2)
C48 0.0324(18) 0.065(3) 0.054(2) 0.015(2) -0.0134(17) -0.0067(18)
C63 0.0408(19) 0.051(2) 0.058(2) 0.0115(19) -0.0175(17) -0.0138(17)
C49 0.049(2) 0.068(3) 0.039(2) -0.0110(19) -0.0174(17) 0.011(2)
C64 0.0353(18) 0.084(3) 0.038(2) 0.012(2) -0.0085(15) -0.0159(19)
C53 0.092(3) 0.068(3) 0.0227(17) 0.0025(18) -0.002(2) -0.010(3)
C65 0.0273(16) 0.075(3) 0.055(2) -0.004(2) -0.0008(16) 0.0028(18)
C66 0.064(3) 0.066(3) 0.052(2) -0.004(2) 0.025(2) 0.009(2)

loop_
_atom_type_symbol
_atom_type_description
_atom_type_scat_dispersion_real
_atom_type_scat_dispersion_imag
_atom_type_scat_source
C C 0.0181 0.0091 'International Tables Vol C Tables 4.2.6.8 and 6.1.1.4'
H H 0.0000 0.0000 'International Tables Vol C Tables 4.2.6.8 and 6.1.1.4'
Cl Cl 0.3639 0.7018 'International Tables Vol C Tables 4.2.6.8 and 6.1.1.4'
N N 0.0311 0.0180 'International Tables Vol C Tables 4.2.6.8 and 6.1.1.4'

loop_
_geom_angle_atom_site_label_1
_geom_angle_atom_site_label_2
_geom_angle_atom_site_label_3
_geom_angle
_geom_angle_site_symmetry_1
_geom_angle_site_symmetry_3
_geom_angle_publ_flag
C34 N33 C40 124.2(2) . . ?
C27 N33 C40 127.0(2) . . ?
C27 N33 C34 107.9(2) . . ?
C12 N4 C13 126.7(2) . . ?
C5 N4 C13 123.7(2) . . ?
C5 N4 C12 108.0(2) . . ?
C18 C13 N4 120.5(3) . . ?
C18 C13 C14 119.5(3) . . ?
C14 C13 N4 120.0(3) . . ?
C27 C28 C39 106.9(2) . . ?
C29 C28 C39 132.4(3) . . ?
C29 C28 C27 120.6(3) . . ?
C45 C40 N33 120.4(2) . . ?
C41 C40 N33 120.1(3) . . ?
C41 C40 C45 119.5(3) . . ?
C11 C26 H26 120.2 . . ?
C25 C26 H26 120.2 . . ?
C25 C26 C11 119.6(3) . . ?
C9 C10 C11 133.3(3) . . ?
C5 C10 C9 119.7(3) . . ?
C5 C10 C11 107.0(2) . . ?
C10 C9 H9 119.9 . . ?
C8 C9 C10 120.2(3) . . ?
C8 C9 H9 119.9 . . ?
C26 C11 C10 132.6(3) . . ?
C12 C11 C26 120.6(3) . . ?
C12 C11 C10 106.8(2) . . ?
C25 C24 H24 118.1 . . ?
C23 C24 H24 118.1 . . ?
C23 C24 C25 123.8(3) . . ?
C26 C25 C24 118.4(3) . . ?
C26 C25 C58 123.1(3) . . ?
C24 C25 C58 118.4(3) . . ?
C45 C44 H44 119.1 . . ?
C45 C44 C43 121.9(3) . . ?
C43 C44 H44 119.1 . . ?
N4 C12 C11 109.2(2) . . ?
N4 C12 C23 129.6(3) . . ?
C11 C12 C23 121.0(3) . . ?
C34 C39 C28 106.7(2) . . ?
C38 C39 C28 133.3(3) . . ?
C38 C39 C34 120.1(3) . . ?
C13 C18 H18 119.6 . . ?
C13 C18 C17 120.8(3) . . ?
C17 C18 H18 119.6 . . ?
C32 C31 H31 117.9 . . ?
C32 C31 C30 124.2(3) . . ?
C30 C31 H31 117.9 . . ?
N4 C5 C10 109.0(2) . . ?
C6 C5 N4 129.5(3) . . ?
C6 C5 C10 121.5(3) . . ?
C39 C34 N33 109.5(2) . . ?
C35 C34 N33 129.1(3) . . ?
C35 C34 C39 121.3(3) . . ?
C40 C45 H45 120.1 . . ?
C44 C45 C40 119.8(3) . . ?
C44 C45 H45 120.1 . . ?
N33 C27 C28 109.0(2) . . ?
N33 C27 C32 130.2(2) . . ?
C32 C27 C28 120.6(3) . . ?
C18 C17 H17 119.5 . . ?
C18 C17 C16 120.9(3) . . ?
C16 C17 H17 119.5 . . ?
C24 C23 C12 116.4(2) . . ?
C24 C23 C32 120.5(3) . . ?
C12 C23 C32 123.0(2) . . ?
C9 C8 C7 118.3(3) . . ?
C9 C8 C62 122.6(3) . . ?
C7 C8 C62 119.1(3) . . ?
C31 C32 C27 116.5(2) . . ?
C31 C32 C23 121.1(3) . . ?
C27 C32 C23 122.4(2) . . ?
C5 C6 H6 121.3 . . ?
C5 C6 C7 117.4(3) . . ?
C7 C6 H6 121.3 . . ?
C13 C14 H14 120.4 . . ?
C15 C14 C13 119.2(3) . . ?
C15 C14 H14 120.4 . . ?
C31 C30 C54 119.3(3) . . ?
C29 C30 C31 118.0(3) . . ?
C29 C30 C54 122.7(3) . . ?
C40 C41 H41 119.9 . . ?
C40 C41 C42 120.2(3) . . ?
C42 C41 H41 119.9 . . ?
C8 C7 H7 118.6 . . ?
C6 C7 C8 122.8(3) . . ?
C6 C7 H7 118.6 . . ?
C44 C43 C42 117.2(3) . . ?
C44 C43 C46 120.5(3) . . ?
C42 C43 C46 122.2(3) . . ?
C14 C15 H15 118.7 . . ?
C16 C15 C14 122.5(3) . . ?
C16 C15 H15 118.7 . . ?
C28 C29 C30 119.9(3) . . ?
C28 C29 H29 120.0 . . ?
C30 C29 H29 120.0 . . ?
C41 C42 C43 121.3(3) . . ?
C41 C42 H42 119.3 . . ?
C43 C42 H42 119.3 . . ?
C39 C38 H38 119.9 . . ?
C39 C38 C37 120.2(3) . . ?
C37 C38 H38 119.9 . . ?
C37 C36 H36 118.2 . . ?
C35 C36 H36 118.2 . . ?
C35 C36 C37 123.7(3) . . ?
C17 C16 C19 122.4(3) . . ?
C15 C16 C17 117.0(3) . . ?
C15 C16 C19 120.6(3) . . ?
C38 C37 C36 117.8(3) . . ?
C38 C37 C50 123.4(3) . . ?
C36 C37 C50 118.8(3) . . ?
C30 C54 C55 110.3(2) . . ?
C30 C54 C56 112.3(3) . . ?
C30 C54 C57 108.6(3) . . ?
C56 C54 C55 107.8(3) . . ?
C56 C54 C57 108.2(3) . . ?
C57 C54 C55 109.6(3) . . ?
C34 C35 H35 121.5 . . ?
C36 C35 C34 116.9(3) . . ?
C36 C35 H35 121.5 . . ?
C16 C19 C21 109.0(3) . . ?
C16 C19 C22 109.8(2) . . ?
C20 C19 C16 112.8(3) . . ?
C20 C19 C21 108.7(3) . . ?
C20 C19 C22 107.7(3) . . ?
C21 C19 C22 108.7(3) . . ?
C8 C62 C65 107.9(3) . . ?
C63 C62 C8 110.3(3) . . ?
C63 C62 C64 109.8(3) . . ?
C63 C62 C65 109.2(3) . . ?
C64 C62 C8 112.2(3) . . ?
C64 C62 C65 107.3(3) . . ?
C59 C58 C25 111.8(3) . . ?
C59 C58 C61 108.7(3) . . ?
C60 C58 C25 109.4(3) . . ?
C60 C58 C59 107.9(3) . . ?
C60 C58 C61 110.2(3) . . ?
C61 C58 C25 108.9(3) . . ?
C43 C46 C48 111.8(3) . . ?
C43 C46 C49 109.9(3) . . ?
C47 C46 C43 109.7(3) . . ?
C47 C46 C48 108.0(3) . . ?
C47 C46 C49 110.6(3) . . ?
C49 C46 C48 106.8(3) . . ?
C19 C20 H20A 109.5 . . ?
C19 C20 H20B 109.5 . . ?
C19 C20 H20C 109.5 . . ?
H20A C20 H20B 109.5 . . ?
H20A C20 H20C 109.5 . . ?
H20B C20 H20C 109.5 . . ?
C54 C55 H55A 109.5 . . ?
C54 C55 H55B 109.5 . . ?
C54 C55 H55C 109.5 . . ?
H55A C55 H55B 109.5 . . ?
H55A C55 H55C 109.5 . . ?
H55B C55 H55C 109.5 . . ?
C54 C56 H56A 109.5 . . ?
C54 C56 H56B 109.5 . . ?
C54 C56 H56C 109.5 . . ?
H56A C56 H56B 109.5 . . ?
H56A C56 H56C 109.5 . . ?
H56B C56 H56C 109.5 . . ?
C37 C50 C53 108.8(3) . . ?
C51 C50 C37 110.4(3) . . ?
C51 C50 C52 108.4(3) . . ?
C51 C50 C53 108.3(3) . . ?
C52 C50 C37 112.0(3) . . ?
C52 C50 C53 109.0(4) . . ?
C19 C21 H21A 109.5 . . ?
C19 C21 H21B 109.5 . . ?
C19 C21 H21C 109.5 . . ?
H21A C21 H21B 109.5 . . ?
H21A C21 H21C 109.5 . . ?
H21B C21 H21C 109.5 . . ?
C54 C57 H57A 109.5 . . ?
C54 C57 H57B 109.5 . . ?
C54 C57 H57C 109.5 . . ?
H57A C57 H57B 109.5 . . ?
H57A C57 H57C 109.5 . . ?
H57B C57 H57C 109.5 . . ?
C19 C22 H22A 109.5 . . ?
C19 C22 H22B 109.5 . . ?
C19 C22 H22C 109.5 . . ?
H22A C22 H22B 109.5 . . ?
H22A C22 H22C 109.5 . . ?
H22B C22 H22C 109.5 . . ?
C58 C59 H59A 109.5 . . ?
C58 C59 H59B 109.5 . . ?
C58 C59 H59C 109.5 . . ?
H59A C59 H59B 109.5 . . ?
H59A C59 H59C 109.5 . . ?
H59B C59 H59C 109.5 . . ?
C50 C51 H51A 109.5 . . ?
C50 C51 H51B 109.5 . . ?
C50 C51 H51C 109.5 . . ?
H51A C51 H51B 109.5 . . ?
H51A C51 H51C 109.5 . . ?
H51B C51 H51C 109.5 . . ?
C58 C60 H60A 109.5 . . ?
C58 C60 H60B 109.5 . . ?
C58 C60 H60C 109.5 . . ?
H60A C60 H60B 109.5 . . ?
H60A C60 H60C 109.5 . . ?
H60B C60 H60C 109.5 . . ?
C58 C61 H61A 109.5 . . ?
C58 C61 H61B 109.5 . . ?
C58 C61 H61C 109.5 . . ?
H61A C61 H61B 109.5 . . ?
H61A C61 H61C 109.5 . . ?
H61B C61 H61C 109.5 . . ?
C46 C47 H47A 109.5 . . ?
C46 C47 H47B 109.5 . . ?
C46 C47 H47C 109.5 . . ?
H47A C47 H47B 109.5 . . ?
H47A C47 H47C 109.5 . . ?
H47B C47 H47C 109.5 . . ?
C50 C52 H52A 109.5 . . ?
C50 C52 H52B 109.5 . . ?
C50 C52 H52C 109.5 . . ?
H52A C52 H52B 109.5 . . ?
H52A C52 H52C 109.5 . . ?
H52B C52 H52C 109.5 . . ?
C46 C48 H48A 109.5 . . ?
C46 C48 H48B 109.5 . . ?
C46 C48 H48C 109.5 . . ?
H48A C48 H48B 109.5 . . ?
H48A C48 H48C 109.5 . . ?
H48B C48 H48C 109.5 . . ?
C62 C63 H63A 109.5 . . ?
C62 C63 H63B 109.5 . . ?
C62 C63 H63C 109.5 . . ?
H63A C63 H63B 109.5 . . ?
H63A C63 H63C 109.5 . . ?
H63B C63 H63C 109.5 . . ?
C46 C49 H49A 109.5 . . ?
C46 C49 H49B 109.5 . . ?
C46 C49 H49C 109.5 . . ?
H49A C49 H49B 109.5 . . ?
H49A C49 H49C 109.5 . . ?
H49B C49 H49C 109.5 . . ?
C62 C64 H64A 109.5 . . ?
C62 C64 H64B 109.5 . . ?
C62 C64 H64C 109.5 . . ?
H64A C64 H64B 109.5 . . ?
H64A C64 H64C 109.5 . . ?
H64B C64 H64C 109.5 . . ?
C50 C53 H53A 109.5 . . ?
C50 C53 H53B 109.5 . . ?
C50 C53 H53C 109.5 . . ?
H53A C53 H53B 109.5 . . ?
H53A C53 H53C 109.5 . . ?
H53B C53 H53C 109.5 . . ?
C62 C65 H65A 109.5 . . ?
C62 C65 H65B 109.5 . . ?
C62 C65 H65C 109.5 . . ?
H65A C65 H65B 109.5 . . ?
H65A C65 H65C 109.5 . . ?
H65B C65 H65C 109.5 . . ?
Cl1 C66 Cl2 110.8(3) . . ?
Cl1 C66 H66 108.2 . . ?
Cl3 C66 Cl1 109.6(3) . . ?
Cl3 C66 Cl2 111.5(3) . . ?
Cl3 C66 H66 108.2 . . ?
Cl2 C66 H66 108.2 . . ?

loop_
_geom_bond_atom_site_label_1
_geom_bond_atom_site_label_2
_geom_bond_distance
_geom_bond_site_symmetry_2
_geom_bond_publ_flag
Cl1 C66 1.762(6) . ?
Cl3 C66 1.756(5) . ?
Cl2 C66 1.772(5) . ?
N33 C40 1.428(3) . ?
N33 C34 1.403(4) . ?
N33 C27 1.400(4) . ?
N4 C13 1.434(3) . ?
N4 C12 1.397(4) . ?
N4 C5 1.395(3) . ?
C13 C18 1.372(4) . ?
C13 C14 1.400(4) . ?
C28 C39 1.453(4) . ?
C28 C27 1.412(4) . ?
C28 C29 1.393(4) . ?
C40 C45 1.391(4) . ?
C40 C41 1.383(4) . ?
C26 H26 0.9500 . ?
C26 C11 1.406(4) . ?
C26 C25 1.387(4) . ?
C10 C9 1.405(4) . ?
C10 C11 1.442(4) . ?
C10 C5 1.404(4) . ?
C9 H9 0.9500 . ?
C9 C8 1.392(4) . ?
C11 C12 1.402(4) . ?
C24 H24 0.9500 . ?
C24 C25 1.407(4) . ?
C24 C23 1.395(4) . ?
C25 C58 1.539(4) . ?
C44 H44 0.9500 . ?
C44 C45 1.389(4) . ?
C44 C43 1.396(4) . ?
C12 C23 1.405(4) . ?
C39 C34 1.403(4) . ?
C39 C38 1.393(4) . ?
C18 H18 0.9500 . ?
C18 C17 1.388(4) . ?
C31 H31 0.9500 . ?
C31 C32 1.391(4) . ?
C31 C30 1.399(4) . ?
C5 C6 1.392(4) . ?
C34 C35 1.394(4) . ?
C45 H45 0.9500 . ?
C27 C32 1.406(4) . ?
C17 H17 0.9500 . ?
C17 C16 1.409(4) . ?
C23 C32 1.478(4) . ?
C8 C7 1.410(4) . ?
C8 C62 1.531(4) . ?
C6 H6 0.9500 . ?
C6 C7 1.395(4) . ?
C14 H14 0.9500 . ?
C14 C15 1.387(4) . ?
C30 C29 1.396(4) . ?
C30 C54 1.530(4) . ?
C41 H41 0.9500 . ?
C41 C42 1.394(4) . ?
C7 H7 0.9500 . ?
C43 C42 1.398(4) . ?
C43 C46 1.536(4) . ?
C15 H15 0.9500 . ?
C15 C16 1.386(4) . ?
C29 H29 0.9500 . ?
C42 H42 0.9500 . ?
C38 H38 0.9500 . ?
C38 C37 1.396(4) . ?
C36 H36 0.9500 . ?
C36 C37 1.405(4) . ?
C36 C35 1.386(4) . ?
C16 C19 1.527(4) . ?
C37 C50 1.534(4) . ?
C54 C55 1.540(5) . ?
C54 C56 1.534(4) . ?
C54 C57 1.538(5) . ?
C35 H35 0.9500 . ?
C19 C20 1.526(4) . ?
C19 C21 1.533(5) . ?
C19 C22 1.546(5) . ?
C62 C63 1.517(5) . ?
C62 C64 1.522(5) . ?
C62 C65 1.549(5) . ?
C58 C59 1.535(4) . ?
C58 C60 1.535(6) . ?
C58 C61 1.536(5) . ?
C46 C47 1.508(5) . ?
C46 C48 1.556(5) . ?
C46 C49 1.540(5) . ?
C20 H20A 0.9800 . ?
C20 H20B 0.9800 . ?
C20 H20C 0.9800 . ?
C55 H55A 0.9800 . ?
C55 H55B 0.9800 . ?
C55 H55C 0.9800 . ?
C56 H56A 0.9800 . ?
C56 H56B 0.9800 . ?
C56 H56C 0.9800 . ?
C50 C51 1.525(5) . ?
C50 C52 1.526(5) . ?
C50 C53 1.538(6) . ?
C21 H21A 0.9800 . ?
C21 H21B 0.9800 . ?
C21 H21C 0.9800 . ?
C57 H57A 0.9800 . ?
C57 H57B 0.9800 . ?
C57 H57C 0.9800 . ?
C22 H22A 0.9800 . ?
C22 H22B 0.9800 . ?
C22 H22C 0.9800 . ?
C59 H59A 0.9800 . ?
C59 H59B 0.9800 . ?
C59 H59C 0.9800 . ?
C51 H51A 0.9800 . ?
C51 H51B 0.9800 . ?
C51 H51C 0.9800 . ?
C60 H60A 0.9800 . ?
C60 H60B 0.9800 . ?
C60 H60C 0.9800 . ?
C61 H61A 0.9800 . ?
C61 H61B 0.9800 . ?
C61 H61C 0.9800 . ?
C47 H47A 0.9800 . ?
C47 H47B 0.9800 . ?
C47 H47C 0.9800 . ?
C52 H52A 0.9800 . ?
C52 H52B 0.9800 . ?
C52 H52C 0.9800 . ?
C48 H48A 0.9800 . ?
C48 H48B 0.9800 . ?
C48 H48C 0.9800 . ?
C63 H63A 0.9800 . ?
C63 H63B 0.9800 . ?
C63 H63C 0.9800 . ?
C49 H49A 0.9800 . ?
C49 H49B 0.9800 . ?
C49 H49C 0.9800 . ?
C64 H64A 0.9800 . ?
C64 H64B 0.9800 . ?
C64 H64C 0.9800 . ?
C53 H53A 0.9800 . ?
C53 H53B 0.9800 . ?
C53 H53C 0.9800 . ?
C65 H65A 0.9800 . ?
C65 H65B 0.9800 . ?
C65 H65C 0.9800 . ?
C66 H66 1.0000 . ?

loop_
_geom_torsion_atom_site_label_1
_geom_torsion_atom_site_label_2
_geom_torsion_atom_site_label_3
_geom_torsion_atom_site_label_4
_geom_torsion
_geom_torsion_site_symmetry_1
_geom_torsion_site_symmetry_2
_geom_torsion_site_symmetry_3
_geom_torsion_site_symmetry_4
_geom_torsion_publ_flag
N33 C40 C45 C44 -177.9(3) . . . . ?
N33 C40 C41 C42 177.5(3) . . . . ?
N33 C34 C35 C36 178.1(3) . . . . ?
N33 C27 C32 C31 179.7(3) . . . . ?
N33 C27 C32 C23 2.1(5) . . . . ?
N4 C13 C18 C17 -177.9(3) . . . . ?
N4 C13 C14 C15 178.0(3) . . . . ?
N4 C12 C23 C24 179.3(3) . . . . ?
N4 C12 C23 C32 2.5(5) . . . . ?
N4 C5 C6 C7 178.9(3) . . . . ?
C13 N4 C12 C11 -164.6(3) . . . . ?
C13 N4 C12 C23 21.0(5) . . . . ?
C13 N4 C5 C10 165.9(3) . . . . ?
C13 N4 C5 C6 -12.9(5) . . . . ?
C13 C18 C17 C16 -0.2(5) . . . . ?
C13 C14 C15 C16 -0.2(5) . . . . ?
C28 C39 C34 N33 1.6(3) . . . . ?
C28 C39 C34 C35 179.9(3) . . . . ?
C28 C39 C38 C37 180.0(3) . . . . ?
C28 C27 C32 C31 5.2(4) . . . . ?
C28 C27 C32 C23 -172.5(3) . . . . ?
C40 N33 C34 C39 167.4(3) . . . . ?
C40 N33 C34 C35 -10.7(5) . . . . ?
C40 N33 C27 C28 -167.2(3) . . . . ?
C40 N33 C27 C32 17.7(5) . . . . ?
C40 C41 C42 C43 0.6(5) . . . . ?
C26 C11 C12 N4 -179.7(3) . . . . ?
C26 C11 C12 C23 -4.7(4) . . . . ?
C26 C25 C58 C59 4.0(4) . . . . ?
C26 C25 C58 C60 -115.5(3) . . . . ?
C26 C25 C58 C61 124.1(3) . . . . ?
C10 C9 C8 C7 0.8(4) . . . . ?
C10 C9 C8 C62 -178.7(3) . . . . ?
C10 C11 C12 N4 -1.4(3) . . . . ?
C10 C11 C12 C23 173.6(3) . . . . ?
C10 C5 C6 C7 0.3(4) . . . . ?
C9 C10 C11 C26 -1.3(6) . . . . ?
C9 C10 C11 C12 -179.4(3) . . . . ?
C9 C10 C5 N4 179.9(3) . . . . ?
C9 C10 C5 C6 -1.2(4) . . . . ?
C9 C8 C7 C6 -1.7(4) . . . . ?
C9 C8 C62 C63 -123.9(3) . . . . ?
C9 C8 C62 C64 -1.0(5) . . . . ?
C9 C8 C62 C65 117.0(3) . . . . ?
C11 C26 C25 C24 2.1(4) . . . . ?
C11 C26 C25 C58 178.9(3) . . . . ?
C11 C10 C9 C8 -178.8(3) . . . . ?
C11 C10 C5 N4 -0.5(3) . . . . ?
C11 C10 C5 C6 178.4(3) . . . . ?
C11 C12 C23 C24 5.4(4) . . . . ?
C11 C12 C23 C32 -171.3(3) . . . . ?
C24 C25 C58 C59 -179.2(3) . . . . ?
C24 C25 C58 C60 61.3(4) . . . . ?
C24 C25 C58 C61 -59.1(4) . . . . ?
C24 C23 C32 C31 63.7(4) . . . . ?
C24 C23 C32 C27 -118.8(3) . . . . ?
C25 C26 C11 C10 -177.0(3) . . . . ?
C25 C26 C11 C12 0.8(4) . . . . ?
C25 C24 C23 C12 -2.5(4) . . . . ?
C25 C24 C23 C32 174.4(3) . . . . ?
C44 C43 C42 C41 1.9(5) . . . . ?
C44 C43 C46 C47 63.2(4) . . . . ?
C44 C43 C46 C48 -177.0(3) . . . . ?
C44 C43 C46 C49 -58.6(4) . . . . ?
C12 N4 C13 C18 50.0(4) . . . . ?
C12 N4 C13 C14 -130.1(3) . . . . ?
C12 N4 C5 C10 -0.3(3) . . . . ?
C12 N4 C5 C6 -179.1(3) . . . . ?
C12 C23 C32 C31 -119.7(3) . . . . ?
C12 C23 C32 C27 57.9(4) . . . . ?
C39 C28 C27 N33 -1.1(3) . . . . ?
C39 C28 C27 C32 174.5(3) . . . . ?
C39 C28 C29 C30 -177.4(3) . . . . ?
C39 C34 C35 C36 0.2(4) . . . . ?
C39 C38 C37 C36 0.4(5) . . . . ?
C39 C38 C37 C50 -178.5(3) . . . . ?
C18 C13 C14 C15 -2.0(4) . . . . ?
C18 C17 C16 C15 -1.9(4) . . . . ?
C18 C17 C16 C19 177.3(3) . . . . ?
C31 C30 C29 C28 1.8(4) . . . . ?
C31 C30 C54 C55 50.6(4) . . . . ?
C31 C30 C54 C56 171.0(3) . . . . ?
C31 C30 C54 C57 -69.5(4) . . . . ?
C5 N4 C13 C18 -113.6(3) . . . . ?
C5 N4 C13 C14 66.3(4) . . . . ?
C5 N4 C12 C11 1.1(3) . . . . ?
C5 N4 C12 C23 -173.3(3) . . . . ?
C5 C10 C9 C8 0.6(4) . . . . ?
C5 C10 C11 C26 179.2(3) . . . . ?
C5 C10 C11 C12 1.2(3) . . . . ?
C5 C6 C7 C8 1.2(4) . . . . ?
C34 N33 C40 C45 -116.7(3) . . . . ?
C34 N33 C40 C41 63.2(4) . . . . ?
C34 N33 C27 C28 2.0(3) . . . . ?
C34 N33 C27 C32 -173.0(3) . . . . ?
C34 C39 C38 C37 -0.7(5) . . . . ?
C45 C40 C41 C42 -2.6(5) . . . . ?
C45 C44 C43 C42 -2.3(5) . . . . ?
C45 C44 C43 C46 178.4(3) . . . . ?
C27 N33 C40 C45 50.9(4) . . . . ?
C27 N33 C40 C41 -129.2(3) . . . . ?
C27 N33 C34 C39 -2.3(3) . . . . ?
C27 N33 C34 C35 179.6(3) . . . . ?
C27 C28 C39 C34 -0.3(3) . . . . ?
C27 C28 C39 C38 179.1(3) . . . . ?
C27 C28 C29 C30 -1.0(4) . . . . ?
C17 C16 C19 C20 -2.4(4) . . . . ?
C17 C16 C19 C21 -123.3(3) . . . . ?
C17 C16 C19 C22 117.7(3) . . . . ?
C23 C24 C25 C26 -1.3(5) . . . . ?
C23 C24 C25 C58 -178.2(3) . . . . ?
C32 C31 C30 C29 1.0(5) . . . . ?
C32 C31 C30 C54 -177.4(3) . . . . ?
C14 C13 C18 C17 2.2(4) . . . . ?
C14 C15 C16 C17 2.1(4) . . . . ?
C14 C15 C16 C19 -177.1(3) . . . . ?
C30 C31 C32 C27 -4.5(4) . . . . ?
C30 C31 C32 C23 173.2(3) . . . . ?
C41 C40 C45 C44 2.2(5) . . . . ?
C7 C8 C62 C63 56.7(4) . . . . ?
C7 C8 C62 C64 179.5(3) . . . . ?
C7 C8 C62 C65 -62.5(4) . . . . ?
C43 C44 C45 C40 0.3(5) . . . . ?
C15 C16 C19 C20 176.8(3) . . . . ?
C15 C16 C19 C21 55.9(4) . . . . ?
C15 C16 C19 C22 -63.1(4) . . . . ?
C29 C28 C39 C34 176.4(3) . . . . ?
C29 C28 C39 C38 -4.2(6) . . . . ?
C29 C28 C27 N33 -178.3(3) . . . . ?
C29 C28 C27 C32 -2.7(4) . . . . ?
C29 C30 C54 C55 -127.8(3) . . . . ?
C29 C30 C54 C56 -7.5(4) . . . . ?
C29 C30 C54 C57 112.1(3) . . . . ?
C42 C43 C46 C47 -116.0(4) . . . . ?
C42 C43 C46 C48 3.8(4) . . . . ?
C42 C43 C46 C49 122.1(4) . . . . ?
C38 C39 C34 N33 -177.9(3) . . . . ?
C38 C39 C34 C35 0.4(5) . . . . ?
C38 C37 C50 C51 -126.8(3) . . . . ?
C38 C37 C50 C52 -6.0(5) . . . . ?
C38 C37 C50 C53 114.5(4) . . . . ?
C36 C37 C50 C51 54.3(4) . . . . ?
C36 C37 C50 C52 175.1(4) . . . . ?
C36 C37 C50 C53 -64.4(4) . . . . ?
C37 C36 C35 C34 -0.4(5) . . . . ?
C54 C30 C29 C28 -179.8(3) . . . . ?
C35 C36 C37 C38 0.1(5) . . . . ?
C35 C36 C37 C50 179.1(3) . . . . ?
C62 C8 C7 C6 177.8(3) . . . . ?
C46 C43 C42 C41 -178.9(3) . . . . ?
